data_4340125
loop_
_publ_author_name
'Kratsch, Jochen'
'Beele, Bj\"orn B'
'Koke, Carsten'
'Denecke, Melissa A.'
'Geist, Andreas'
'Panak, Petra J.'
'Roesky, Peter W.'

_publ_section_title
;
 6-(Tetrazol-5-yl)-2,2'-bipyridine: A Highly Selective Ligand for the
 Separation of Lanthanides(III) and Actinides(III).
;
_journal_issue 17
_journal_name_full 'Inorganic chemistry'
_journal_page_first 8949
_journal_page_last 8958
_journal_paper_doi 10.1021/ic5007549
_journal_volume 53
_journal_year 2014
_chemical_formula_moiety 'C19 H25 N6, Cl'
_chemical_formula_sum 'C19 H25 Cl N6'
_chemical_formula_weight 372.90
_chemical_name_systematic
;
 ?
;
_space_group_crystal_system monoclinic
_space_group_IT_number 14
_space_group_name_Hall '-P 2yn'
_space_group_name_H-M_alt 'P 1 21/n 1'
_symmetry_space_group_name_Hall '-P 2yn'
_symmetry_space_group_name_H-M 'P 1 21/n 1'
_atom_sites_solution_hydrogens difmap
_atom_sites_solution_primary iterative
_audit_creation_date 2013-10-17
_audit_creation_method
;
Olex2 1.2
(compiled 2013.09.17 svn.r2790 for OlexSys, GUI svn.r4601)
;
_cell_angle_alpha 90
_cell_angle_beta 103.40(3)
_cell_angle_gamma 90
_cell_formula_units_Z 4
_cell_length_a 11.069(2)
_cell_length_b 14.409(3)
_cell_length_c 13.018(3)
_cell_measurement_reflns_used 5104
_cell_measurement_temperature 200(2)
_cell_measurement_theta_max 26.71
_cell_measurement_theta_min 2.14
_cell_volume 2019.8(8)
_computing_cell_refinement 'STOE X-AREA, PLATON (A.L.Spek, 2005)'
_computing_data_collection 'STOE X-AREA'
_computing_data_reduction 'STOE X-RED, PLATON (A.L.Spek, 2005)'
_computing_molecular_graphics 'Diamond 2.1g'
_computing_publication_material 'OLEX2, Microsoft Word'
_computing_structure_refinement 'SHELXL-2013 (Sheldrick, 2013)'
_computing_structure_solution 'SHELXS-2013 (Sheldrick, 2013)'
_diffrn_ambient_temperature 200.15
_diffrn_detector_area_resol_mean 6.67
_diffrn_measured_fraction_theta_full 0.999
_diffrn_measured_fraction_theta_max 0.992
_diffrn_measurement_device_type 'STOE IPDS2'
_diffrn_measurement_method 'area detector'
_diffrn_radiation_monochromator graphite
_diffrn_radiation_type MoK\a
_diffrn_radiation_wavelength 0.71073
_diffrn_reflns_av_R_equivalents 0.1191
_diffrn_reflns_av_unetI/netI 0.1603
_diffrn_reflns_Laue_measured_fraction_full 0.999
_diffrn_reflns_Laue_measured_fraction_max 0.992
_diffrn_reflns_limit_h_max 13
_diffrn_reflns_limit_h_min -13
_diffrn_reflns_limit_k_max 18
_diffrn_reflns_limit_k_min -18
_diffrn_reflns_limit_l_max 13
_diffrn_reflns_limit_l_min -16
_diffrn_reflns_number 16560
_diffrn_reflns_point_group_measured_fraction_full 0.999
_diffrn_reflns_point_group_measured_fraction_max 0.992
_diffrn_reflns_theta_full 25.242
_diffrn_reflns_theta_max 26.804
_diffrn_reflns_theta_min 2.141
_exptl_absorpt_coefficient_mu 0.204
_exptl_absorpt_correction_type none
_exptl_crystal_colour colorless
_exptl_crystal_density_diffrn 1.226
_exptl_crystal_description plate
_exptl_crystal_F_000 792
_exptl_crystal_size_max 0.244
_exptl_crystal_size_mid 0.167
_exptl_crystal_size_min 0.093
_refine_diff_density_max 0.192
_refine_diff_density_min -0.164
_refine_diff_density_rms 0.033
_refine_ls_extinction_method none
_refine_ls_goodness_of_fit_ref 0.731
_refine_ls_hydrogen_treatment refall
_refine_ls_matrix_type full
_refine_ls_number_parameters 335
_refine_ls_number_reflns 4279
_refine_ls_number_restraints 0
_refine_ls_restrained_S_all 0.731
_refine_ls_R_factor_all 0.1368
_refine_ls_R_factor_gt 0.0426
_refine_ls_shift/su_max 0.001
_refine_ls_shift/su_mean 0.000
_refine_ls_structure_factor_coef Fsqd
_refine_ls_weighting_details
;
 w=1/[\s^2^(Fo^2^)+(0.0087P)^2^]
 where P=(Fo^2^+2Fc^2^)/3
;
_refine_ls_weighting_scheme calc
_refine_ls_wR_factor_gt 0.0532
_refine_ls_wR_factor_ref 0.0656
_reflns_Friedel_coverage 0.000
_reflns_number_gt 1826
_reflns_number_total 4279
_reflns_threshold_expression 'I > 2\s(I)'
_cod_data_source_file ic5007549_si_002.cif
_cod_data_source_block HN4bipy
_cod_depositor_comments 'Adding full bibliography for 4340125--4340127.cif.'
_cod_original_cell_volume 2019.8(7)
_cod_database_code 4340125
_shelxl_version_number 2013-2
_shelx_space_group_comment
;
The symmetry employed for this shelxl refinement is uniquely defined
by the following loop, which should always be used as a source of
symmetry information in preference to the above space-group names.
They are only intended as comments.
;
_olex2_refinement_description
;
;

loop_
_space_group_symop_operation_xyz
'x, y, z'
'-x+1/2, y+1/2, -z+1/2'
'-x, -y, -z'
'x-1/2, -y-1/2, z-1/2'

loop_
_atom_site_label
_atom_site_type_symbol
_atom_site_fract_x
_atom_site_fract_y
_atom_site_fract_z
_atom_site_U_iso_or_equiv
_atom_site_adp_type
_atom_site_occupancy
_atom_site_site_symmetry_order
_atom_site_calc_flag
Cl Cl 0.22170(6) 0.42605(5) 0.74122(5) 0.0529(2) Uani 1 1 d
C4 C 0.2301(2) 0.07518(19) 0.47980(18) 0.0336(6) Uani 1 1 d
N2 N -0.18197(16) 0.21178(14) 0.42658(16) 0.0322(5) Uani 1 1 d
N3 N -0.0332(2) -0.04348(16) 0.29713(17) 0.0432(6) Uani 1 1 d
C3 C 0.25565(19) 0.15541(16) 0.53932(18) 0.0311(6) Uani 1 1 d
N1 N 0.01236(16) 0.11125(13) 0.42963(15) 0.0318(5) Uani 1 1 d
C11 C 0.0784(2) -0.02649(17) 0.35934(18) 0.0349(6) Uani 1 1 d
C7 C -0.0813(2) 0.32239(17) 0.54896(19) 0.0306(6) Uani 1 1 d
N6 N 0.15432(18) -0.09548(14) 0.35061(15) 0.0426(6) Uani 1 1 d
C9 C -0.2990(2) 0.33217(19) 0.4765(2) 0.0371(7) Uani 1 1 d
C5 C 0.1085(2) 0.05629(16) 0.42629(18) 0.0315(6) Uani 1 1 d
N4 N -0.0282(2) -0.12476(16) 0.24703(17) 0.0536(7) Uani 1 1 d
C6 C -0.07526(18) 0.24445(16) 0.49028(18) 0.0287(6) Uani 1 1 d
C2 C 0.1553(2) 0.21261(17) 0.54453(19) 0.0302(6) Uani 1 1 d
C1 C 0.03633(19) 0.18832(16) 0.48894(18) 0.0307(6) Uani 1 1 d
C12 C 0.3872(2) 0.18265(17) 0.5987(2) 0.0374(7) Uani 1 1 d
N5 N 0.0849(2) -0.15561(15) 0.27952(17) 0.0530(6) Uani 1 1 d
C8 C -0.1941(2) 0.36873(16) 0.54479(18) 0.0313(6) Uani 1 1 d
C19 C -0.3305(3) 0.4943(2) 0.5933(3) 0.0509(9) Uani 1 1 d
C16 C -0.19928(19) 0.45370(17) 0.61255(19) 0.0352(6) Uani 1 1 d
C17 C -0.1562(3) 0.4256(3) 0.7293(2) 0.0572(9) Uani 1 1 d
C10 C -0.2908(2) 0.25466(18) 0.4181(2) 0.0378(7) Uani 1 1 d
C18 C -0.1136(3) 0.5285(2) 0.5854(3) 0.0490(8) Uani 1 1 d
C14 C 0.4153(3) 0.2801(2) 0.5641(3) 0.0592(10) Uani 1 1 d
C15 C 0.3913(3) 0.1830(3) 0.7166(2) 0.0533(9) Uani 1 1 d
C13 C 0.4846(3) 0.1151(3) 0.5758(3) 0.0622(10) Uani 1 1 d
H2 H -0.184(2) 0.1614(18) 0.380(2) 0.060(9) Uiso 1 1 d
H3 H -0.1034(18) -0.0109(15) 0.2866(16) 0.024(7) Uiso 1 1 d
H7 H -0.0054(16) 0.3460(12) 0.5961(14) 0.015(5) Uiso 1 1 d
H18A H -0.026(2) 0.5122(17) 0.6022(19) 0.063(9) Uiso 1 1 d
H2A H 0.1643(14) 0.2673(13) 0.5873(14) 0.009(5) Uiso 1 1 d
H14A H 0.498(2) 0.2985(18) 0.5949(19) 0.062(8) Uiso 1 1 d
H10 H -0.3631(18) 0.2248(15) 0.3660(17) 0.043(7) Uiso 1 1 d
H15A H 0.477(2) 0.2035(16) 0.7535(18) 0.055(7) Uiso 1 1 d
H17A H -0.165(2) 0.4762(19) 0.778(2) 0.068(9) Uiso 1 1 d
H18B H -0.120(2) 0.582(2) 0.629(2) 0.063(9) Uiso 1 1 d
H9 H -0.3753(17) 0.3598(14) 0.4698(15) 0.024(6) Uiso 1 1 d
H4 H 0.2923(18) 0.0331(14) 0.4714(16) 0.031(6) Uiso 1 1 d
H13A H 0.468(2) 0.053(2) 0.607(2) 0.073(11) Uiso 1 1 d
H13B H 0.569(2) 0.1339(17) 0.6212(19) 0.062(8) Uiso 1 1 d
H15B H 0.337(2) 0.2353(18) 0.7275(19) 0.059(9) Uiso 1 1 d
H17B H -0.069(2) 0.4020(18) 0.7454(18) 0.064(9) Uiso 1 1 d
H14B H 0.357(2) 0.331(2) 0.585(2) 0.087(11) Uiso 1 1 d
H13C H 0.486(2) 0.1144(18) 0.498(2) 0.067(10) Uiso 1 1 d
H18C H -0.139(2) 0.5434(18) 0.513(2) 0.068(10) Uiso 1 1 d
H19A H -0.367(2) 0.5110(18) 0.523(2) 0.066(9) Uiso 1 1 d
H19B H -0.393(2) 0.448(2) 0.614(2) 0.079(10) Uiso 1 1 d
H14C H 0.410(2) 0.2821(18) 0.485(2) 0.068(10) Uiso 1 1 d
H19C H -0.3287(17) 0.5463(16) 0.6353(18) 0.035(7) Uiso 1 1 d
H17C H -0.214(3) 0.371(2) 0.745(2) 0.109(13) Uiso 1 1 d
H15C H 0.377(3) 0.122(3) 0.741(3) 0.131(16) Uiso 1 1 d

loop_
_atom_site_aniso_label
_atom_site_aniso_U_11
_atom_site_aniso_U_22
_atom_site_aniso_U_33
_atom_site_aniso_U_23
_atom_site_aniso_U_13
_atom_site_aniso_U_12
Cl 0.0512(4) 0.0465(4) 0.0501(5) 0.0041(4) -0.0104(3) 0.0093(3)
C4 0.0330(14) 0.0336(15) 0.0343(15) 0.0022(13) 0.0079(11) 0.0075(13)
N2 0.0308(12) 0.0299(14) 0.0331(13) -0.0019(11) 0.0015(9) -0.0014(10)
N3 0.0506(15) 0.0347(15) 0.0420(15) -0.0043(11) 0.0063(12) -0.0056(11)
C3 0.0322(13) 0.0323(15) 0.0289(15) 0.0020(12) 0.0072(11) -0.0003(11)
N1 0.0322(11) 0.0305(13) 0.0320(13) -0.0010(10) 0.0062(9) 0.0003(9)
C11 0.0441(15) 0.0330(16) 0.0291(16) 0.0003(13) 0.0113(12) -0.0039(12)
C7 0.0248(13) 0.0351(15) 0.0302(15) 0.0010(13) 0.0029(11) -0.0028(11)
N6 0.0623(14) 0.0299(13) 0.0375(14) -0.0036(11) 0.0155(11) -0.0009(11)
C9 0.0253(14) 0.0435(18) 0.0407(17) 0.0034(14) 0.0040(12) 0.0072(12)
C5 0.0412(14) 0.0270(15) 0.0269(14) 0.0025(11) 0.0089(10) -0.0019(12)
N4 0.0821(18) 0.0340(15) 0.0426(16) -0.0093(12) 0.0104(13) -0.0156(12)
C6 0.0280(13) 0.0307(15) 0.0263(14) 0.0071(12) 0.0040(11) -0.0024(11)
C2 0.0349(14) 0.0254(15) 0.0284(15) -0.0009(12) 0.0033(11) 0.0005(11)
C1 0.0342(14) 0.0274(15) 0.0289(14) 0.0011(12) 0.0044(11) -0.0007(10)
C12 0.0309(14) 0.0358(16) 0.0433(17) -0.0054(14) 0.0042(12) 0.0024(11)
N5 0.0874(18) 0.0302(14) 0.0438(15) -0.0034(12) 0.0203(13) -0.0028(13)
C8 0.0308(13) 0.0369(16) 0.0270(14) 0.0046(12) 0.0087(10) 0.0025(11)
C19 0.0452(19) 0.049(2) 0.059(2) -0.0155(19) 0.0123(17) 0.0089(15)
C16 0.0309(13) 0.0415(17) 0.0338(15) -0.0046(13) 0.0085(11) 0.0032(11)
C17 0.071(2) 0.065(2) 0.0358(18) -0.0050(18) 0.0119(15) 0.018(2)
C10 0.0342(15) 0.0411(17) 0.0344(17) -0.0007(14) 0.0005(12) -0.0019(12)
C18 0.0443(18) 0.0384(19) 0.066(3) -0.0134(18) 0.0157(17) -0.0022(14)
C14 0.0365(17) 0.056(2) 0.084(3) 0.007(2) 0.0119(18) -0.0131(16)
C15 0.0421(18) 0.061(2) 0.047(2) -0.0067(18) -0.0087(15) 0.0018(16)
C13 0.0292(16) 0.069(3) 0.082(3) -0.022(2) 0.0004(16) 0.0090(15)

loop_
_atom_type_symbol
_atom_type_description
_atom_type_scat_dispersion_real
_atom_type_scat_dispersion_imag
_atom_type_scat_source
C C 0.0030 0.0020 'International Tables Vol C Tables 4.2.6.8 and 6.1.1.4'
H H 0.0000 0.0000 'International Tables Vol C Tables 4.2.6.8 and 6.1.1.4'
Cl Cl 0.1480 0.1590 'International Tables Vol C Tables 4.2.6.8 and 6.1.1.4'
N N 0.0060 0.0030 'International Tables Vol C Tables 4.2.6.8 and 6.1.1.4'

loop_
_geom_angle_atom_site_label_1
_geom_angle_atom_site_label_2
_geom_angle_atom_site_label_3
_geom_angle
C3 C4 C5 119.5(2)
C3 C4 H4 122.8(12)
C5 C4 H4 117.7(12)
C6 N2 H2 122.9(14)
C10 N2 C6 122.0(2)
C10 N2 H2 114.8(14)
C11 N3 N4 108.5(2)
C11 N3 H3 130.5(13)
N4 N3 H3 121.0(13)
C4 C3 C2 117.3(2)
C4 C3 C12 122.9(2)
C2 C3 C12 119.8(2)
C5 N1 C1 117.14(19)
N3 C11 C5 124.0(2)
N6 C11 N3 109.1(2)
N6 C11 C5 126.9(2)
C6 C7 C8 121.8(2)
C6 C7 H7 119.2(10)
C8 C7 H7 119.0(10)
C11 N6 N5 105.40(19)
C8 C9 H9 120.6(13)
C10 C9 C8 120.8(2)
C10 C9 H9 118.6(13)
C4 C5 C11 121.0(2)
N1 C5 C4 123.6(2)
N1 C5 C11 115.36(19)
N5 N4 N3 106.5(2)
N2 C6 C7 118.4(2)
N2 C6 C1 114.4(2)
C7 C6 C1 127.16(19)
C3 C2 H2A 122.5(10)
C1 C2 C3 119.6(2)
C1 C2 H2A 117.9(10)
N1 C1 C6 113.85(19)
N1 C1 C2 122.9(2)
C2 C1 C6 123.2(2)
C14 C12 C3 108.7(2)
C14 C12 C13 109.0(3)
C15 C12 C3 108.2(2)
C15 C12 C14 109.5(3)
C15 C12 C13 109.8(3)
C13 C12 C3 111.6(2)
N4 N5 N6 110.5(2)
C7 C8 C16 120.9(2)
C9 C8 C7 116.5(2)
C9 C8 C16 122.5(2)
C16 C19 H19A 115.5(17)
C16 C19 H19B 111.9(15)
C16 C19 H19C 108.9(12)
H19A C19 H19B 105(2)
H19A C19 H19C 108(2)
H19B C19 H19C 107(2)
C8 C16 C19 112.0(2)
C8 C16 C17 108.5(2)
C8 C16 C18 108.9(2)
C19 C16 C17 109.1(2)
C18 C16 C19 108.0(2)
C18 C16 C17 110.3(2)
C16 C17 H17A 112.9(16)
C16 C17 H17B 111.2(15)
C16 C17 H17C 108.8(17)
H17A C17 H17B 110.6(19)
H17A C17 H17C 105(2)
H17B C17 H17C 108(2)
N2 C10 C9 120.5(2)
N2 C10 H10 114.5(12)
C9 C10 H10 125.0(12)
C16 C18 H18A 114.7(15)
C16 C18 H18B 107.1(16)
C16 C18 H18C 109.4(16)
H18A C18 H18B 105.1(19)
H18A C18 H18C 109(2)
H18B C18 H18C 111(2)
C12 C14 H14A 112.0(16)
C12 C14 H14B 112.6(17)
C12 C14 H14C 110.8(16)
H14A C14 H14B 107(2)
H14A C14 H14C 104(2)
H14B C14 H14C 110(2)
C12 C15 H15A 106.8(14)
C12 C15 H15B 105.5(15)
C12 C15 H15C 111(2)
H15A C15 H15B 104.1(19)
H15A C15 H15C 109(2)
H15B C15 H15C 120(3)
C12 C13 H13A 106.6(16)
C12 C13 H13B 108.0(14)
C12 C13 H13C 111.7(15)
H13A C13 H13B 103.0(19)
H13A C13 H13C 116(2)
H13B C13 H13C 111(2)

loop_
_geom_bond_atom_site_label_1
_geom_bond_atom_site_label_2
_geom_bond_distance
C4 C3 1.384(3)
C4 C5 1.392(3)
C4 H4 0.94(2)
N2 C6 1.360(3)
N2 C10 1.335(3)
N2 H2 0.95(3)
N3 C11 1.334(3)
N3 N4 1.348(3)
N3 H3 0.891(19)
C3 C2 1.398(3)
C3 C12 1.533(3)
N1 C5 1.335(3)
N1 C1 1.343(3)
C11 N6 1.323(3)
C11 C5 1.469(3)
C7 C6 1.369(3)
C7 C8 1.405(3)
C7 H7 0.979(17)
N6 N5 1.367(3)
C9 C8 1.392(3)
C9 C10 1.366(3)
C9 H9 0.919(18)
N4 N5 1.303(3)
C6 C1 1.480(3)
C2 C1 1.392(3)
C2 H2A 0.956(18)
C12 C14 1.529(4)
C12 C15 1.525(4)
C12 C13 1.533(4)
C8 C16 1.518(3)
C19 C16 1.531(3)
C19 H19A 0.94(2)
C19 H19B 1.04(3)
C19 H19C 0.93(2)
C16 C17 1.538(4)
C16 C18 1.531(4)
C17 H17A 0.99(3)
C17 H17B 0.99(2)
C17 H17C 1.06(3)
C10 H10 1.02(2)
C18 H18A 0.97(2)
C18 H18B 0.97(3)
C18 H18C 0.94(3)
C14 H14A 0.95(2)
C14 H14B 1.05(3)
C14 H14C 1.01(3)
C15 H15A 1.00(2)
C15 H15B 1.00(3)
C15 H15C 0.95(4)
C13 H13A 1.02(3)
C13 H13B 1.02(2)
C13 H13C 1.02(3)

loop_
_geom_torsion_atom_site_label_1
_geom_torsion_atom_site_label_2
_geom_torsion_atom_site_label_3
_geom_torsion_atom_site_label_4
_geom_torsion
C4 C3 C2 C1 -1.4(3)
C4 C3 C12 C14 125.1(3)
C4 C3 C12 C15 -116.1(3)
C4 C3 C12 C13 4.8(4)
N2 C6 C1 N1 -3.7(3)
N2 C6 C1 C2 176.7(2)
N3 C11 N6 N5 0.5(3)
N3 C11 C5 C4 -172.4(2)
N3 C11 C5 N1 6.3(3)
N3 N4 N5 N6 0.1(3)
C3 C4 C5 N1 -0.8(4)
C3 C4 C5 C11 177.8(2)
C3 C2 C1 N1 0.2(4)
C3 C2 C1 C6 179.7(2)
C11 N3 N4 N5 0.2(3)
C11 N6 N5 N4 -0.3(3)
C7 C6 C1 N1 175.0(2)
C7 C6 C1 C2 -4.6(4)
C7 C8 C16 C19 178.6(3)
C7 C8 C16 C17 -60.9(3)
C7 C8 C16 C18 59.2(3)
N6 C11 C5 C4 8.0(4)
N6 C11 C5 N1 -173.3(2)
C9 C8 C16 C19 -1.9(3)
C9 C8 C16 C17 118.6(3)
C9 C8 C16 C18 -121.3(3)
C5 C4 C3 C2 1.7(3)
C5 C4 C3 C12 -178.6(2)
C5 N1 C1 C6 -178.8(2)
C5 N1 C1 C2 0.8(3)
C5 C11 N6 N5 -179.9(2)
N4 N3 C11 N6 -0.4(3)
N4 N3 C11 C5 179.9(2)
C6 N2 C10 C9 -2.0(4)
C6 C7 C8 C9 -1.1(4)
C6 C7 C8 C16 178.5(2)
C2 C3 C12 C14 -55.2(3)
C2 C3 C12 C15 63.6(3)
C2 C3 C12 C13 -175.5(3)
C1 N1 C5 C4 -0.5(3)
C1 N1 C5 C11 -179.2(2)
C12 C3 C2 C1 178.9(2)
C8 C7 C6 N2 0.0(3)
C8 C7 C6 C1 -178.7(2)
C8 C9 C10 N2 0.9(4)
C10 N2 C6 C7 1.6(3)
C10 N2 C6 C1 -179.6(2)
C10 C9 C8 C7 0.6(4)
C10 C9 C8 C16 -178.9(2)
